data_2225086
loop_
_publ_author_name
'Finke, Aaron D.'
'Gray, Danielle L.'
'Moore, Jeffrey S.'

_publ_section_title
;
 1-Bromomethyl-4-aza-1-azoniabicyclo[2.2.2]octane bromide
;
_journal_coeditor_code PK2223
_journal_issue 2
_journal_name_full 'Acta Crystallographica Section E'
_journal_page_first o377
_journal_paper_doi 10.1107/S1600536810000292
_journal_volume 66
_journal_year 2010
_chemical_formula_iupac 'C7 H14 Br N2 +, Br -'
_chemical_formula_moiety 'C7 H14 Br N2 +, Br -'
_chemical_formula_sum 'C7 H14 Br2 N2'
_chemical_formula_weight 286.02
_chemical_name_systematic
;
1-Bromomethyl-4-aza-1-azoniabicyclo[2.2.2]octane bromide
;
_space_group_IT_number 36
_symmetry_cell_setting orthorhombic
_symmetry_space_group_name_Hall 'C 2c -2'
_symmetry_space_group_name_H-M 'C m c 21'
_atom_sites_solution_hydrogens geom
_atom_sites_solution_primary direct
_atom_sites_solution_secondary difmap
_audit_creation_method SHELXL-97
_cell_angle_alpha 90.00
_cell_angle_beta 90.00
_cell_angle_gamma 90.00
_cell_formula_units_Z 4
_cell_length_a 7.1100(3)
_cell_length_b 11.8085(5)
_cell_length_c 11.7702(5)
_cell_measurement_reflns_used 3160
_cell_measurement_temperature 193(2)
_cell_measurement_theta_max 26.25
_cell_measurement_theta_min 3.34
_cell_volume 988.21(7)
_computing_cell_refinement 'SAINT (Bruker, 2005)'
_computing_data_collection 'APEX2 (Bruker, 2004)'
_computing_data_reduction
;
SAINT and XPREP (Bruker, 2005)
;
_computing_molecular_graphics
;
SHELXTL (Sheldrick, 2008) and CrystalMaker (CrystalMaker, 1994)
;
_computing_publication_material 'XCIF (Bruker, 2005)'
_computing_structure_refinement 'SHELXL97 (Sheldrick, 2008)'
_computing_structure_solution 'SHELXS97 (Sheldrick, 2008)'
_diffrn_ambient_temperature 193(2)
_diffrn_measured_fraction_theta_full 0.998
_diffrn_measured_fraction_theta_max 0.998
_diffrn_measurement_device 'Bruker Kappa APEXII CCD'
_diffrn_measurement_method '\f and \w scans'
_diffrn_radiation_monochromator graphite
_diffrn_radiation_source 'fine-focus sealed tube'
_diffrn_radiation_type MoK\a
_diffrn_radiation_wavelength 0.71073
_diffrn_reflns_av_R_equivalents 0.0500
_diffrn_reflns_av_sigmaI/netI 0.0321
_diffrn_reflns_limit_h_max 8
_diffrn_reflns_limit_h_min -8
_diffrn_reflns_limit_k_max 14
_diffrn_reflns_limit_k_min -14
_diffrn_reflns_limit_l_max 14
_diffrn_reflns_limit_l_min -14
_diffrn_reflns_number 7347
_diffrn_reflns_theta_full 25.38
_diffrn_reflns_theta_max 25.38
_diffrn_reflns_theta_min 3.34
_exptl_absorpt_coefficient_mu 8.147
_exptl_absorpt_correction_T_max 0.7437
_exptl_absorpt_correction_T_min 0.1511
_exptl_absorpt_correction_type integration
_exptl_absorpt_process_details '(SHELXTL and XPREP; Bruker, 2005)'
_exptl_crystal_colour colourless
_exptl_crystal_density_diffrn 1.922
_exptl_crystal_density_method 'not measured'
_exptl_crystal_description plate
_exptl_crystal_F_000 560
_exptl_crystal_size_max 0.36
_exptl_crystal_size_mid 0.35
_exptl_crystal_size_min 0.06
_refine_diff_density_max 0.418
_refine_diff_density_min -0.439
_refine_ls_abs_structure_details 'Flack (1983), 468 Friedel pairs'
_refine_ls_abs_structure_Flack -0.004(17)
_refine_ls_extinction_method none
_refine_ls_goodness_of_fit_ref 1.104
_refine_ls_hydrogen_treatment constr
_refine_ls_matrix_type full
_refine_ls_number_parameters 61
_refine_ls_number_reflns 991
_refine_ls_number_restraints 1
_refine_ls_restrained_S_all 1.104
_refine_ls_R_factor_all 0.0238
_refine_ls_R_factor_gt 0.0221
_refine_ls_shift/su_max 0.000
_refine_ls_shift/su_mean 0.000
_refine_ls_structure_factor_coef Fsqd
_refine_ls_weighting_details 'calc w=1/[\s^2^(Fo^2^)+(0.0248P)^2^] where P=(Fo^2^+2Fc^2^)/3'
_refine_ls_weighting_scheme calc
_refine_ls_wR_factor_gt 0.0509
_refine_ls_wR_factor_ref 0.0515
_reflns_number_gt 954
_reflns_number_total 991
_reflns_threshold_expression I>2\s(I)
_cod_data_source_file pk2223.cif
_cod_data_source_block I
_cod_database_code 2225086
_cod_database_fobs_code 2225086

loop_
_symmetry_equiv_pos_as_xyz
'x, y, z'
'-x, -y, z+1/2'
'x, -y, z+1/2'
'-x, y, z'
'x+1/2, y+1/2, z'
'-x+1/2, -y+1/2, z+1/2'
'x+1/2, -y+1/2, z+1/2'
'-x+1/2, y+1/2, z'

loop_
_atom_site_type_symbol
_atom_site_label
_atom_site_fract_x
_atom_site_fract_y
_atom_site_fract_z
_atom_site_U_iso_or_equiv
_atom_site_adp_type
_atom_site_calc_flag
_atom_site_refinement_flags
_atom_site_occupancy
_atom_site_disorder_assembly
_atom_site_disorder_group
Br Br1 0.5000 0.14054(4) -0.05638(4) 0.03174(19) Uani d S 1 . .
Br Br2 0.0000 0.65245(4) 0.34152(3) 0.02920(17) Uani d S 1 . .
N N1 0.5000 0.5040(4) 0.1977(4) 0.0281(9) Uani d S 1 . .
N N2 0.5000 0.3707(3) 0.0253(3) 0.0188(8) Uani d S 1 . .
C C1 0.5000 0.5692(5) 0.0917(5) 0.0360(13) Uani d S 1 . .
H H1A 0.6126 0.6185 0.0898 0.043 Uiso calc PR 0.50 A -1
H H1B 0.3874 0.6185 0.0898 0.043 Uiso calc PR 0.50 A -1
C C2 0.5000 0.4932(4) -0.0128(4) 0.0291(12) Uani d S 1 . .
H H2A 0.3871 0.5086 -0.0595 0.035 Uiso calc PR 0.50 B -1
H H2B 0.6129 0.5086 -0.0595 0.035 Uiso calc PR 0.50 B -1
C C3 0.3326(5) 0.4320(3) 0.1979(3) 0.0369(9) Uani d . 1 . .
H H3A 0.2189 0.4804 0.1960 0.044 Uiso calc R 1 . .
H H3B 0.3294 0.3875 0.2691 0.044 Uiso calc R 1 . .
C C4 0.3283(5) 0.3507(3) 0.0964(3) 0.0264(8) Uani d . 1 . .
H H4A 0.3263 0.2714 0.1236 0.032 Uiso calc R 1 . .
H H4B 0.2137 0.3640 0.0506 0.032 Uiso calc R 1 . .
C C5 0.5000 0.3026(4) -0.0825(4) 0.0234(10) Uani d S 1 . .
H H5A 0.6125 0.3229 -0.1278 0.028 Uiso calc PR 0.50 C -1
H H5B 0.3875 0.3229 -0.1278 0.028 Uiso calc PR 0.50 C -1

loop_
_atom_site_aniso_label
_atom_site_aniso_U_11
_atom_site_aniso_U_22
_atom_site_aniso_U_33
_atom_site_aniso_U_12
_atom_site_aniso_U_13
_atom_site_aniso_U_23
Br1 0.0285(4) 0.0282(3) 0.0385(4) 0.000 0.000 -0.0120(3)
Br2 0.0230(3) 0.0325(3) 0.0321(4) 0.000 0.000 0.0042(3)
N1 0.037(2) 0.027(2) 0.021(2) 0.000 0.000 -0.0071(18)
N2 0.021(2) 0.023(2) 0.013(2) 0.000 0.000 -0.0006(16)
C1 0.046(3) 0.024(3) 0.038(3) 0.000 0.000 -0.005(2)
C2 0.042(3) 0.023(3) 0.022(3) 0.000 0.000 0.006(2)
C3 0.039(2) 0.037(2) 0.034(2) -0.0058(18) 0.0135(16) -0.0103(18)
C4 0.0189(18) 0.035(2) 0.0254(17) -0.0029(15) 0.0062(12) -0.0040(13)
C5 0.032(3) 0.025(2) 0.013(2) 0.000 0.000 -0.0048(18)

loop_
_atom_type_symbol
_atom_type_description
_atom_type_scat_dispersion_real
_atom_type_scat_dispersion_imag
_atom_type_scat_source
C C 0.0033 0.0016 'International Tables Vol C Tables 4.2.6.8 and 6.1.1.4'
H H 0.0000 0.0000 'International Tables Vol C Tables 4.2.6.8 and 6.1.1.4'
N N 0.0061 0.0033 'International Tables Vol C Tables 4.2.6.8 and 6.1.1.4'
Br Br -0.2901 2.4595 'International Tables Vol C Tables 4.2.6.8 and 6.1.1.4'

loop_
_exptl_crystal_face_index_h
_exptl_crystal_face_index_k
_exptl_crystal_face_index_l
_exptl_crystal_face_perp_dist
0.00 0.00 -1.00 0.0700
0.00 0.00 1.00 0.1140
0.00 -1.00 0.00 0.0070
0.00 1.00 0.00 0.0300
-1.00 -1.00 1.00 0.1250
1.00 1.00 -1.00 0.1510

loop_
_geom_angle_atom_site_label_1
_geom_angle_atom_site_label_2
_geom_angle_atom_site_label_3
_geom_angle_site_symmetry_1
_geom_angle_site_symmetry_3
_geom_angle
_geom_angle_publ_flag
C3 N1 C3 4_655 . 108.9(4) ?
C3 N1 C1 4_655 . 107.8(3) ?
C3 N1 C1 . . 107.8(3) ?
C4 N2 C4 . 4_655 109.1(4) ?
C4 N2 C5 . . 112.8(2) ?
C4 N2 C5 4_655 . 112.8(2) ?
C4 N2 C2 . . 108.4(2) ?
C4 N2 C2 4_655 . 108.4(2) ?
C5 N2 C2 . . 105.2(3) ?
N1 C1 C2 . . 112.2(4) ?
N1 C1 H1A . . 109.2 ?
C2 C1 H1A . . 109.2 ?
N1 C1 H1B . . 109.2 ?
C2 C1 H1B . . 109.2 ?
H1A C1 H1B . . 107.9 ?
N2 C2 C1 . . 108.9(4) ?
N2 C2 H2A . . 109.9 ?
C1 C2 H2A . . 109.9 ?
N2 C2 H2B . . 109.9 ?
C1 C2 H2B . . 109.9 ?
H2A C2 H2B . . 108.3 ?
N1 C3 C4 . . 112.3(3) ?
N1 C3 H3A . . 109.1 ?
C4 C3 H3A . . 109.1 ?
N1 C3 H3B . . 109.1 ?
C4 C3 H3B . . 109.1 ?
H3A C3 H3B . . 107.9 ?
N2 C4 C3 . . 108.7(3) ?
N2 C4 H4A . . 109.9 ?
C3 C4 H4A . . 109.9 ?
N2 C4 H4B . . 109.9 ?
C3 C4 H4B . . 109.9 ?
H4A C4 H4B . . 108.3 ?
N2 C5 Br1 . . 113.2(3) ?
N2 C5 H5A . . 108.9 ?
Br1 C5 H5A . . 108.9 ?
N2 C5 H5B . . 108.9 ?
Br1 C5 H5B . . 108.9 ?
H5A C5 H5B . . 107.7 ?

loop_
_geom_bond_atom_site_label_1
_geom_bond_atom_site_label_2
_geom_bond_site_symmetry_2
_geom_bond_distance
_geom_bond_publ_flag
Br1 C5 . 1.938(5) ?
N1 C3 4_655 1.463(4) ?
N1 C3 . 1.464(4) ?
N1 C1 . 1.466(6) ?
N2 C4 . 1.499(4) ?
N2 C4 4_655 1.499(4) ?
N2 C5 . 1.502(6) ?
N2 C2 . 1.514(6) ?
C1 C2 . 1.522(7) ?
C1 H1A . 0.9900 ?
C1 H1B . 0.9900 ?
C2 H2A . 0.9900 ?
C2 H2B . 0.9900 ?
C3 C4 . 1.532(4) ?
C3 H3A . 0.9900 ?
C3 H3B . 0.9900 ?
C4 H4A . 0.9900 ?
C4 H4B . 0.9900 ?
C5 H5A . 0.9900 ?
C5 H5B . 0.9900 ?
Br1 Br2 6_554 3.6625(6) ?
Br2 H5A 2_665 2.79 ?
Br2 H5B 2_565 2.79 ?
Br2 H4B 3_565 2.90 ?
Br2 H4B 2_565 2.90 ?

loop_
_geom_torsion_atom_site_label_1
_geom_torsion_atom_site_label_2
_geom_torsion_atom_site_label_3
_geom_torsion_atom_site_label_4
_geom_torsion_site_symmetry_1
_geom_torsion_site_symmetry_2
_geom_torsion_site_symmetry_3
_geom_torsion_site_symmetry_4
_geom_torsion
_geom_torsion_publ_flag
C3 N1 C1 C2 4_655 . . . 58.7(2) ?
C3 N1 C1 C2 . . . . -58.7(2) ?
C4 N2 C2 C1 . . . . 59.1(2) ?
C4 N2 C2 C1 4_655 . . . -59.1(2) ?
C5 N2 C2 C1 . . . . 180.0 ?
N1 C1 C2 N2 . . . . 0.0 ?
C3 N1 C3 C4 4_655 . . . -57.5(5) ?
C1 N1 C3 C4 . . . . 59.2(4) ?
C4 N2 C4 C3 4_655 . . . 59.3(4) ?
C5 N2 C4 C3 . . . . -174.6(3) ?
C2 N2 C4 C3 . . . . -58.6(3) ?
N1 C3 C4 N2 . . . . -0.5(4) ?
C4 N2 C5 Br1 . . . . -62.1(2) ?
C4 N2 C5 Br1 4_655 . . . 62.1(2) ?
C2 N2 C5 Br1 . . . . 180.0 ?
